data_7058972
loop_
_publ_author_name
'Br\"ullingen, Eric'
'Neud\"orfl, J\"org-Martin'
'Goldfuss, Bernd'

_publ_section_title
;
 Ligand's electronegativity controls the sense of enantioselectivity in
 BIFOP-X palladium-catalyzed allylic alkylations
;
_journal_issue 39
_journal_name_full 'New Journal of Chemistry'
_journal_page_first 15743
_journal_paper_doi 10.1039/C9NJ02798J
_journal_volume 43
_journal_year 2019
_chemical_absolute_configuration ad
_chemical_formula_moiety 'C34 H46 O4'
_chemical_formula_sum 'C34 H46 O4'
_chemical_formula_weight 518.71
_space_group_crystal_system monoclinic
_space_group_IT_number 4
_space_group_name_Hall 'P 2yb'
_space_group_name_H-M_alt 'P 1 21 1'
_atom_sites_solution_hydrogens geom
_audit_creation_method SHELXL-2014/7
_audit_update_record
;
2018-12-20 deposited with the CCDC.	2019-09-09 downloaded from the CCDC.
;
_cell_angle_alpha 90
_cell_angle_beta 102.16(3)
_cell_angle_gamma 90
_cell_formula_units_Z 2
_cell_length_a 7.7206(15)
_cell_length_b 11.737(2)
_cell_length_c 16.646(3)
_cell_measurement_reflns_used 13366
_cell_measurement_temperature 100(2)
_cell_measurement_theta_max 72.165
_cell_measurement_theta_min 4.645
_cell_volume 1474.6(5)
_computing_cell_refinement 'Bruker APEX 3'
_computing_data_collection 'Bruker APEX 3'
_computing_data_reduction 'Bruker APEX 3'
_computing_molecular_graphics 'SCHAKAL99 (E. Keller 1999)'
_computing_publication_material 'PLATON (A. L. Spek 1980-2015)'
_computing_structure_refinement
;
SHELXL-2014/7 (Sheldrick, 2014)
SHELXLE (C. B. Huebschle 2016)'
;
_computing_structure_solution 'SHELXT  (Sheldrick, 2015)'
_diffrn_ambient_temperature 100(2)
_diffrn_measured_fraction_theta_full 0.988
_diffrn_measured_fraction_theta_max 0.987
_diffrn_measurement_device_type 'Bruker D8 Venture'
_diffrn_measurement_method 'phi / omega scans'
_diffrn_radiation_type CuK\a
_diffrn_radiation_wavelength 1.54178
_diffrn_reflns_av_R_equivalents 0.0402
_diffrn_reflns_av_unetI/netI 0.0434
_diffrn_reflns_Laue_measured_fraction_full 0.988
_diffrn_reflns_Laue_measured_fraction_max 0.987
_diffrn_reflns_limit_h_max 9
_diffrn_reflns_limit_h_min -9
_diffrn_reflns_limit_k_max 13
_diffrn_reflns_limit_k_min -14
_diffrn_reflns_limit_l_max 20
_diffrn_reflns_limit_l_min -20
_diffrn_reflns_number 13366
_diffrn_reflns_point_group_measured_fraction_full 0.962
_diffrn_reflns_point_group_measured_fraction_max 0.948
_diffrn_reflns_theta_full 67.679
_diffrn_reflns_theta_max 72.165
_diffrn_reflns_theta_min 4.645
_diffrn_source 'micro focus'
_exptl_absorpt_coefficient_mu 0.584
_exptl_absorpt_correction_T_max 0.7536
_exptl_absorpt_correction_T_min 0.5626
_exptl_absorpt_correction_type multi-scan
_exptl_absorpt_process_details 'Bruker SADABS'
_exptl_crystal_colour colourless
_exptl_crystal_density_diffrn 1.168
_exptl_crystal_description prism
_exptl_crystal_F_000 564
_exptl_crystal_size_max 0.400
_exptl_crystal_size_mid 0.200
_exptl_crystal_size_min 0.050
_refine_diff_density_max 0.321
_refine_diff_density_min -0.262
_refine_diff_density_rms 0.057
_refine_ls_abs_structure_details
;
 Flack x determined using 2327 quotients [(I+)-(I-)]/[(I+)+(I-)]
 (Parsons, Flack and Wagner, Acta Cryst. B69 (2013) 249-259).
;
_refine_ls_abs_structure_Flack 0.14(7)
_refine_ls_extinction_method none
_refine_ls_goodness_of_fit_ref 1.076
_refine_ls_hydrogen_treatment constr
_refine_ls_matrix_type full
_refine_ls_number_parameters 351
_refine_ls_number_reflns 5526
_refine_ls_number_restraints 1
_refine_ls_restrained_S_all 1.076
_refine_ls_R_factor_all 0.0375
_refine_ls_R_factor_gt 0.0360
_refine_ls_shift/su_max 0.000
_refine_ls_shift/su_mean 0.000
_refine_ls_structure_factor_coef Fsqd
_refine_ls_weighting_details 'w=1/[\s^2^(Fo^2^)+(0.0455P)^2^+0.3416P] where P=(Fo^2^+2Fc^2^)/3'
_refine_ls_weighting_scheme calc
_refine_ls_wR_factor_gt 0.0906
_refine_ls_wR_factor_ref 0.0939
_reflns_Friedel_coverage 0.827
_reflns_Friedel_fraction_full 0.935
_reflns_Friedel_fraction_max 0.905
_reflns_number_gt 5337
_reflns_number_total 5526
_reflns_threshold_expression 'I > 2\s(I)'
_cod_data_source_file c9nj02798j2.cif
_cod_data_source_block eb79
_cod_original_sg_symbol_H-M 'P 21'
_cod_database_code 7058972
_shelx_shelxl_version_number 2014/7
_shelx_space_group_comment
;
The symmetry employed for this shelxl refinement is uniquely defined
by the following loop, which should always be used as a source of
symmetry information in preference to the above space-group names.
They are only intended as comments.
;
_shelx_estimated_absorpt_t_min 0.800
_shelx_estimated_absorpt_t_max 0.971

loop_
_space_group_symop_operation_xyz
'x, y, z'
'-x, y+1/2, -z'

loop_
_atom_site_label
_atom_site_type_symbol
_atom_site_fract_x
_atom_site_fract_y
_atom_site_fract_z
_atom_site_U_iso_or_equiv
_atom_site_adp_type
_atom_site_occupancy
_atom_site_site_symmetry_order
_atom_site_calc_flag
_atom_site_refinement_flags_posn
_atom_site_refinement_flags_adp
O1 O 0.6487(2) -0.18518(13) 0.62826(9) 0.0172(3) Uani 1 1 d . .
O2 O 0.3396(2) -0.12207(14) 0.66439(9) 0.0186(3) Uani 1 1 d . .
H2 H 0.4105 -0.1758 0.6624 0.028 Uiso 1 1 calc R U
O3 O 1.1765(2) -0.07045(14) 0.32286(9) 0.0173(3) Uani 1 1 d . .
O4 O 1.20851(19) 0.07789(14) 0.21028(9) 0.0169(3) Uani 1 1 d . .
H4 H 1.2579 0.0278 0.2433 0.025 Uiso 1 1 calc R U
C1 C 0.6269(3) -0.09080(18) 0.57839(12) 0.0136(4) Uani 1 1 d . .
C2 C 0.5222(3) -0.00175(19) 0.59953(13) 0.0133(4) Uani 1 1 d . .
C3 C 0.4342(3) -0.01640(19) 0.67422(12) 0.0127(4) Uani 1 1 d . .
C4 C 0.5774(3) -0.0058(2) 0.75940(13) 0.0162(4) Uani 1 1 d . .
C5 C 0.5060(3) 0.0973(2) 0.80165(14) 0.0199(5) Uani 1 1 d . .
H5 H 0.5996 0.1379 0.8423 0.024 Uiso 1 1 calc R U
C6 C 0.4193(3) 0.1716(2) 0.72794(14) 0.0198(5) Uani 1 1 d . .
H6A H 0.5049 0.1980 0.6953 0.024 Uiso 1 1 calc R U
H6B H 0.3532 0.2371 0.7440 0.024 Uiso 1 1 calc R U
C7 C 0.2963(3) 0.0764(2) 0.68466(14) 0.0174(4) Uani 1 1 d . .
C8 C 0.2068(3) 0.0395(2) 0.75599(14) 0.0207(5) Uani 1 1 d . .
H8A H 0.0976 0.0843 0.7549 0.025 Uiso 1 1 calc R U
H8B H 0.1755 -0.0424 0.7514 0.025 Uiso 1 1 calc R U
C9 C 0.3450(3) 0.0629(2) 0.83611(14) 0.0223(5) Uani 1 1 d . .
H9A H 0.3066 0.1253 0.8683 0.027 Uiso 1 1 calc R U
H9B H 0.3691 -0.0062 0.8708 0.027 Uiso 1 1 calc R U
C10 C 0.1504(3) 0.1021(2) 0.60966(15) 0.0254(5) Uani 1 1 d . .
H10A H 0.0845 0.1698 0.6204 0.038 Uiso 1 1 calc R U
H10B H 0.0695 0.0370 0.5984 0.038 Uiso 1 1 calc R U
H10C H 0.2034 0.1161 0.5620 0.038 Uiso 1 1 calc R U
C11 C 0.5909(3) -0.1157(2) 0.81044(14) 0.0236(5) Uani 1 1 d . .
H11A H 0.6476 -0.1753 0.7837 0.035 Uiso 1 1 calc R U
H11B H 0.4718 -0.1406 0.8145 0.035 Uiso 1 1 calc R U
H11C H 0.6618 -0.1014 0.8656 0.035 Uiso 1 1 calc R U
C12 C 0.7642(3) 0.0254(2) 0.74920(14) 0.0231(5) Uani 1 1 d . .
H12A H 0.8417 0.0356 0.8035 0.035 Uiso 1 1 calc R U
H12B H 0.7596 0.0965 0.7179 0.035 Uiso 1 1 calc R U
H12C H 0.8108 -0.0358 0.7197 0.035 Uiso 1 1 calc R U
C13 C 0.5122(3) 0.0956(2) 0.55126(13) 0.0156(4) Uani 1 1 d . .
H13 H 0.4482 0.1593 0.5649 0.019 Uiso 1 1 calc R U
C14 C 0.5921(3) 0.1040(2) 0.48354(13) 0.0166(4) Uani 1 1 d . .
H14 H 0.5812 0.1724 0.4524 0.020 Uiso 1 1 calc R U
C15 C 0.6871(3) 0.01326(19) 0.46149(13) 0.0148(4) Uani 1 1 d . .
C16 C 0.7065(3) -0.0840(2) 0.51077(13) 0.0142(4) Uani 1 1 d . .
H16 H 0.7746 -0.1463 0.4981 0.017 Uiso 1 1 calc R U
C17 C 0.7688(3) 0.01878(18) 0.38830(12) 0.0141(4) Uani 1 1 d . .
C18 C 0.9354(3) -0.02863(19) 0.39043(12) 0.0139(4) Uani 1 1 d . .
H18 H 0.9962 -0.0659 0.4389 0.017 Uiso 1 1 calc R U
C19 C 1.0138(3) -0.02216(19) 0.32263(13) 0.0137(4) Uani 1 1 d . .
C20 C 1.2658(3) -0.1292(2) 0.39529(14) 0.0199(5) Uani 1 1 d . .
H20A H 1.2828 -0.0772 0.4424 0.030 Uiso 1 1 calc R U
H20B H 1.3813 -0.1560 0.3875 0.030 Uiso 1 1 calc R U
H20C H 1.1943 -0.1945 0.4055 0.030 Uiso 1 1 calc R U
C21 C 0.9322(3) 0.03492(19) 0.24966(12) 0.0132(4) Uani 1 1 d . .
C22 C 1.0288(3) 0.04539(19) 0.17744(12) 0.0143(4) Uani 1 1 d . .
C23 C 1.0125(3) -0.0694(2) 0.12357(13) 0.0179(5) Uani 1 1 d . .
C24 C 0.9250(3) -0.0249(2) 0.03613(13) 0.0222(5) Uani 1 1 d . .
H24 H 0.8609 -0.0853 -0.0010 0.027 Uiso 1 1 calc R U
C25 C 0.8042(3) 0.0708(2) 0.05456(13) 0.0221(5) Uani 1 1 d . .
H25A H 0.7122 0.0432 0.0833 0.026 Uiso 1 1 calc R U
H25B H 0.7488 0.1144 0.0049 0.026 Uiso 1 1 calc R U
C26 C 0.9531(3) 0.13777(19) 0.11167(13) 0.0172(5) Uani 1 1 d . .
C27 C 1.0871(3) 0.1494(2) 0.05387(14) 0.0223(5) Uani 1 1 d . .
H27A H 1.0634 0.2195 0.0203 0.027 Uiso 1 1 calc R U
H27B H 1.2103 0.1523 0.0863 0.027 Uiso 1 1 calc R U
C28 C 1.0588(4) 0.0425(2) -0.00152(14) 0.0269(5) Uani 1 1 d . .
H28A H 1.0093 0.0626 -0.0596 0.032 Uiso 1 1 calc R U
H28B H 1.1705 -0.0004 0.0019 0.032 Uiso 1 1 calc R U
C29 C 0.9164(3) 0.2553(2) 0.14307(15) 0.0214(5) Uani 1 1 d . .
H29A H 0.8653 0.3044 0.0964 0.032 Uiso 1 1 calc R U
H29B H 1.0274 0.2888 0.1733 0.032 Uiso 1 1 calc R U
H29C H 0.8328 0.2484 0.1797 0.032 Uiso 1 1 calc R U
C30 C 1.1923(4) -0.1267(2) 0.12754(15) 0.0252(5) Uani 1 1 d . .
H30A H 1.2310 -0.1635 0.1811 0.038 Uiso 1 1 calc R U
H30B H 1.2795 -0.0692 0.1201 0.038 Uiso 1 1 calc R U
H30C H 1.1813 -0.1840 0.0839 0.038 Uiso 1 1 calc R U
C31 C 0.8892(4) -0.1586(2) 0.14914(15) 0.0247(5) Uani 1 1 d . .
H31A H 0.8800 -0.2246 0.1124 0.037 Uiso 1 1 calc R U
H31B H 0.7714 -0.1253 0.1456 0.037 Uiso 1 1 calc R U
H31C H 0.9374 -0.1829 0.2058 0.037 Uiso 1 1 calc R U
C32 C 0.7627(3) 0.07649(19) 0.24846(13) 0.0159(4) Uani 1 1 d . .
H32 H 0.6992 0.1110 0.1994 0.019 Uiso 1 1 calc R U
C33 C 0.6815(3) 0.07006(19) 0.31562(13) 0.0164(4) Uani 1 1 d . .
H33 H 0.5663 0.1008 0.3118 0.020 Uiso 1 1 calc R U
C34 C 0.8006(3) -0.2559(2) 0.62895(14) 0.0211(5) Uani 1 1 d . .
H34A H 0.7818 -0.3010 0.5783 0.032 Uiso 1 1 calc R U
H34B H 0.8178 -0.3072 0.6765 0.032 Uiso 1 1 calc R U
H34C H 0.9058 -0.2079 0.6326 0.032 Uiso 1 1 calc R U

loop_
_atom_site_aniso_label
_atom_site_aniso_U_11
_atom_site_aniso_U_22
_atom_site_aniso_U_33
_atom_site_aniso_U_23
_atom_site_aniso_U_13
_atom_site_aniso_U_12
O1 0.0252(8) 0.0137(8) 0.0144(7) 0.0030(6) 0.0080(6) 0.0049(6)
O2 0.0220(7) 0.0139(8) 0.0210(8) -0.0007(6) 0.0070(6) -0.0048(6)
O3 0.0191(7) 0.0223(8) 0.0115(7) 0.0034(6) 0.0049(6) 0.0068(6)
O4 0.0189(7) 0.0181(8) 0.0142(7) -0.0002(6) 0.0045(6) -0.0025(6)
C1 0.0171(9) 0.0129(11) 0.0102(9) -0.0007(8) 0.0012(8) -0.0016(8)
C2 0.0134(9) 0.0158(11) 0.0105(9) -0.0021(8) 0.0023(8) -0.0021(8)
C3 0.0143(9) 0.0115(10) 0.0128(10) 0.0006(8) 0.0038(8) -0.0022(8)
C4 0.0156(10) 0.0230(12) 0.0109(10) -0.0027(8) 0.0052(8) -0.0004(8)
C5 0.0226(11) 0.0232(12) 0.0162(10) -0.0051(9) 0.0094(9) -0.0045(10)
C6 0.0257(11) 0.0155(12) 0.0224(11) -0.0021(9) 0.0147(9) -0.0018(9)
C7 0.0162(10) 0.0168(12) 0.0215(11) 0.0025(9) 0.0096(8) 0.0015(9)
C8 0.0182(10) 0.0215(12) 0.0263(11) 0.0018(10) 0.0132(9) 0.0002(9)
C9 0.0260(12) 0.0252(13) 0.0208(11) -0.0016(9) 0.0161(10) 0.0015(10)
C10 0.0176(11) 0.0316(14) 0.0274(12) 0.0073(10) 0.0053(9) 0.0062(10)
C11 0.0260(11) 0.0327(15) 0.0131(10) 0.0045(10) 0.0062(9) 0.0082(10)
C12 0.0151(10) 0.0391(15) 0.0150(11) -0.0044(10) 0.0033(9) -0.0038(10)
C13 0.0180(10) 0.0135(11) 0.0156(10) -0.0014(8) 0.0043(8) 0.0007(8)
C14 0.0204(10) 0.0135(11) 0.0167(10) 0.0028(8) 0.0055(8) 0.0006(9)
C15 0.0155(10) 0.0170(12) 0.0121(10) -0.0002(8) 0.0034(8) -0.0008(8)
C16 0.0160(9) 0.0157(11) 0.0112(9) -0.0015(8) 0.0034(8) 0.0026(8)
C17 0.0188(10) 0.0127(11) 0.0119(9) -0.0003(8) 0.0058(8) -0.0018(8)
C18 0.0191(10) 0.0140(11) 0.0085(9) 0.0016(8) 0.0024(8) 0.0014(8)
C19 0.0160(9) 0.0123(10) 0.0133(10) -0.0014(8) 0.0047(8) 0.0002(8)
C20 0.0210(10) 0.0213(12) 0.0173(11) 0.0043(9) 0.0039(9) 0.0084(9)
C21 0.0212(10) 0.0109(11) 0.0083(9) -0.0015(8) 0.0046(8) -0.0031(8)
C22 0.0206(10) 0.0132(11) 0.0102(9) -0.0010(8) 0.0058(8) -0.0022(8)
C23 0.0304(12) 0.0142(11) 0.0102(10) -0.0016(8) 0.0070(9) -0.0027(9)
C24 0.0358(13) 0.0203(12) 0.0097(10) -0.0028(9) 0.0028(9) -0.0036(10)
C25 0.0314(12) 0.0221(13) 0.0108(10) 0.0019(8) 0.0003(9) -0.0023(10)
C26 0.0269(11) 0.0143(11) 0.0111(10) 0.0019(8) 0.0053(9) -0.0012(9)
C27 0.0356(13) 0.0198(13) 0.0143(10) 0.0044(9) 0.0114(10) -0.0014(10)
C28 0.0462(15) 0.0252(14) 0.0119(10) 0.0010(9) 0.0119(10) -0.0020(11)
C29 0.0322(12) 0.0142(12) 0.0193(11) 0.0038(9) 0.0088(10) 0.0007(10)
C30 0.0397(13) 0.0206(13) 0.0173(11) -0.0051(9) 0.0104(10) 0.0061(10)
C31 0.0437(14) 0.0139(12) 0.0184(11) -0.0044(9) 0.0109(10) -0.0088(10)
C32 0.0203(10) 0.0150(12) 0.0116(9) 0.0020(8) 0.0014(8) -0.0007(9)
C33 0.0173(10) 0.0152(11) 0.0166(10) 0.0023(8) 0.0035(8) 0.0014(8)
C34 0.0297(12) 0.0191(12) 0.0156(11) 0.0043(9) 0.0073(9) 0.0102(10)

loop_
_atom_type_symbol
_atom_type_description
_atom_type_scat_dispersion_real
_atom_type_scat_dispersion_imag
_atom_type_scat_source
C C 0.0181 0.0091 'International Tables Vol C Tables 4.2.6.8 and 6.1.1.4'
H H 0.0000 0.0000 'International Tables Vol C Tables 4.2.6.8 and 6.1.1.4'
O O 0.0492 0.0322 'International Tables Vol C Tables 4.2.6.8 and 6.1.1.4'

loop_
_geom_angle_atom_site_label_1
_geom_angle_atom_site_label_2
_geom_angle_atom_site_label_3
_geom_angle
C1 O1 C34 117.86(17)
C3 O2 H2 109.5
C19 O3 C20 118.49(16)
C22 O4 H4 109.5
O1 C1 C16 121.04(19)
O1 C1 C2 116.77(17)
C16 C1 C2 122.18(19)
C13 C2 C1 115.44(18)
C13 C2 C3 125.19(19)
C1 C2 C3 119.33(18)
O2 C3 C2 107.72(16)
O2 C3 C7 105.90(16)
C2 C3 C7 115.97(17)
O2 C3 C4 114.02(17)
C2 C3 C4 111.33(16)
C7 C3 C4 101.92(17)
C12 C4 C11 107.85(19)
C12 C4 C5 107.14(19)
C11 C4 C5 113.09(17)
C12 C4 C3 114.14(17)
C11 C4 C3 112.13(19)
C5 C4 C3 102.43(17)
C9 C5 C6 101.40(18)
C9 C5 C4 110.90(19)
C6 C5 C4 102.47(17)
C9 C5 H5 113.6
C6 C5 H5 113.6
C4 C5 H5 113.6
C5 C6 C7 94.80(18)
C5 C6 H6A 112.8
C7 C6 H6A 112.8
C5 C6 H6B 112.8
C7 C6 H6B 112.8
H6A C6 H6B 110.2
C10 C7 C6 121.0(2)
C10 C7 C8 108.02(18)
C6 C7 C8 100.01(17)
C10 C7 C3 116.83(19)
C6 C7 C3 100.98(17)
C8 C7 C3 108.34(18)
C9 C8 C7 105.77(18)
C9 C8 H8A 110.6
C7 C8 H8A 110.6
C9 C8 H8B 110.6
C7 C8 H8B 110.6
H8A C8 H8B 108.7
C5 C9 C8 101.02(17)
C5 C9 H9A 111.6
C8 C9 H9A 111.6
C5 C9 H9B 111.6
C8 C9 H9B 111.6
H9A C9 H9B 109.4
C7 C10 H10A 109.5
C7 C10 H10B 109.5
H10A C10 H10B 109.5
C7 C10 H10C 109.5
H10A C10 H10C 109.5
H10B C10 H10C 109.5
C4 C11 H11A 109.5
C4 C11 H11B 109.5
H11A C11 H11B 109.5
C4 C11 H11C 109.5
H11A C11 H11C 109.5
H11B C11 H11C 109.5
C4 C12 H12A 109.5
C4 C12 H12B 109.5
H12A C12 H12B 109.5
C4 C12 H12C 109.5
H12A C12 H12C 109.5
H12B C12 H12C 109.5
C2 C13 C14 123.0(2)
C2 C13 H13 118.5
C14 C13 H13 118.5
C15 C14 C13 120.5(2)
C15 C14 H14 119.8
C13 C14 H14 119.8
C14 C15 C16 118.05(19)
C14 C15 C17 121.55(19)
C16 C15 C17 120.40(19)
C1 C16 C15 120.7(2)
C1 C16 H16 119.6
C15 C16 H16 119.6
C33 C17 C18 118.00(19)
C33 C17 C15 121.33(19)
C18 C17 C15 120.66(19)
C19 C18 C17 120.94(19)
C19 C18 H18 119.5
C17 C18 H18 119.5
O3 C19 C18 121.86(19)
O3 C19 C21 116.02(17)
C18 C19 C21 122.12(19)
O3 C20 H20A 109.5
O3 C20 H20B 109.5
H20A C20 H20B 109.5
O3 C20 H20C 109.5
H20A C20 H20C 109.5
H20B C20 H20C 109.5
C32 C21 C19 115.20(18)
C32 C21 C22 124.49(19)
C19 C21 C22 120.30(18)
O4 C22 C21 108.14(16)
O4 C22 C26 105.76(17)
C21 C22 C26 115.39(18)
O4 C22 C23 113.06(18)
C21 C22 C23 111.89(17)
C26 C22 C23 102.51(16)
C30 C23 C31 107.3(2)
C30 C23 C24 113.45(19)
C31 C23 C24 108.35(19)
C30 C23 C22 112.34(19)
C31 C23 C22 113.40(17)
C24 C23 C22 101.99(18)
C25 C24 C28 101.2(2)
C25 C24 C23 102.76(18)
C28 C24 C23 110.9(2)
C25 C24 H24 113.6
C28 C24 H24 113.6
C23 C24 H24 113.6
C24 C25 C26 95.22(18)
C24 C25 H25A 112.7
C26 C25 H25A 112.7
C24 C25 H25B 112.7
C26 C25 H25B 112.7
H25A C25 H25B 110.2
C29 C26 C25 120.3(2)
C29 C26 C27 109.16(18)
C25 C26 C27 99.75(18)
C29 C26 C22 117.19(18)
C25 C26 C22 101.42(17)
C27 C26 C22 107.08(18)
C28 C27 C26 105.57(19)
C28 C27 H27A 110.6
C26 C27 H27A 110.6
C28 C27 H27B 110.6
C26 C27 H27B 110.6
H27A C27 H27B 108.8
C24 C28 C27 101.41(19)
C24 C28 H28A 111.5
C27 C28 H28A 111.5
C24 C28 H28B 111.5
C27 C28 H28B 111.5
H28A C28 H28B 109.3
C26 C29 H29A 109.5
C26 C29 H29B 109.5
H29A C29 H29B 109.5
C26 C29 H29C 109.5
H29A C29 H29C 109.5
H29B C29 H29C 109.5
C23 C30 H30A 109.5
C23 C30 H30B 109.5
H30A C30 H30B 109.5
C23 C30 H30C 109.5
H30A C30 H30C 109.5
H30B C30 H30C 109.5
C23 C31 H31A 109.5
C23 C31 H31B 109.5
H31A C31 H31B 109.5
C23 C31 H31C 109.5
H31A C31 H31C 109.5
H31B C31 H31C 109.5
C21 C32 C33 123.32(19)
C21 C32 H32 118.3
C33 C32 H32 118.3
C17 C33 C32 120.24(19)
C17 C33 H33 119.9
C32 C33 H33 119.9
O1 C34 H34A 109.5
O1 C34 H34B 109.5
H34A C34 H34B 109.5
O1 C34 H34C 109.5
H34A C34 H34C 109.5
H34B C34 H34C 109.5

loop_
_geom_bond_atom_site_label_1
_geom_bond_atom_site_label_2
_geom_bond_distance
O1 C1 1.373(3)
O1 C34 1.435(3)
O2 C3 1.431(3)
O2 H2 0.8400
O3 C19 1.377(3)
O3 C20 1.433(3)
O4 C22 1.432(3)
O4 H4 0.8400
C1 C16 1.393(3)
C1 C2 1.411(3)
C2 C13 1.389(3)
C2 C3 1.547(3)
C3 C7 1.558(3)
C3 C4 1.608(3)
C4 C12 1.532(3)
C4 C11 1.536(3)
C4 C5 1.558(3)
C5 C9 1.529(3)
C5 C6 1.538(3)
C5 H5 1.0000
C6 C7 1.543(3)
C6 H6A 0.9900
C6 H6B 0.9900
C7 C10 1.525(3)
C7 C8 1.556(3)
C8 C9 1.547(3)
C8 H8A 0.9900
C8 H8B 0.9900
C9 H9A 0.9900
C9 H9B 0.9900
C10 H10A 0.9800
C10 H10B 0.9800
C10 H10C 0.9800
C11 H11A 0.9800
C11 H11B 0.9800
C11 H11C 0.9800
C12 H12A 0.9800
C12 H12B 0.9800
C12 H12C 0.9800
C13 C14 1.398(3)
C13 H13 0.9500
C14 C15 1.386(3)
C14 H14 0.9500
C15 C16 1.396(3)
C15 C17 1.487(3)
C16 H16 0.9500
C17 C33 1.392(3)
C17 C18 1.395(3)
C18 C19 1.391(3)
C18 H18 0.9500
C19 C21 1.414(3)
C20 H20A 0.9800
C20 H20B 0.9800
C20 H20C 0.9800
C21 C32 1.393(3)
C21 C22 1.547(3)
C22 C26 1.564(3)
C22 C23 1.608(3)
C23 C30 1.531(3)
C23 C31 1.535(3)
C23 C24 1.560(3)
C24 C25 1.532(4)
C24 C28 1.536(3)
C24 H24 1.0000
C25 C26 1.544(3)
C25 H25A 0.9900
C25 H25B 0.9900
C26 C29 1.523(3)
C26 C27 1.560(3)
C27 C28 1.545(3)
C27 H27A 0.9900
C27 H27B 0.9900
C28 H28A 0.9900
C28 H28B 0.9900
C29 H29A 0.9800
C29 H29B 0.9800
C29 H29C 0.9800
C30 H30A 0.9800
C30 H30B 0.9800
C30 H30C 0.9800
C31 H31A 0.9800
C31 H31B 0.9800
C31 H31C 0.9800
C32 C33 1.394(3)
C32 H32 0.9500
C33 H33 0.9500
C34 H34A 0.9800
C34 H34B 0.9800
C34 H34C 0.9800

loop_
_geom_torsion_atom_site_label_1
_geom_torsion_atom_site_label_2
_geom_torsion_atom_site_label_3
_geom_torsion_atom_site_label_4
_geom_torsion
C34 O1 C1 C16 22.5(3)
C34 O1 C1 C2 -157.03(19)
O1 C1 C2 C13 175.90(18)
C16 C1 C2 C13 -3.6(3)
O1 C1 C2 C3 -2.0(3)
C16 C1 C2 C3 178.51(19)
C13 C2 C3 O2 130.6(2)
C1 C2 C3 O2 -51.8(2)
C13 C2 C3 C7 12.2(3)
C1 C2 C3 C7 -170.17(18)
C13 C2 C3 C4 -103.7(2)
C1 C2 C3 C4 73.9(2)
O2 C3 C4 C12 126.7(2)
C2 C3 C4 C12 4.6(3)
C7 C3 C4 C12 -119.7(2)
O2 C3 C4 C11 3.7(2)
C2 C3 C4 C11 -118.44(19)
C7 C3 C4 C11 117.30(19)
O2 C3 C4 C5 -117.85(19)
C2 C3 C4 C5 120.02(19)
C7 C3 C4 C5 -4.2(2)
C12 C4 C5 C9 -164.07(19)
C11 C4 C5 C9 -45.4(3)
C3 C4 C5 C9 75.5(2)
C12 C4 C5 C6 88.4(2)
C11 C4 C5 C6 -152.90(19)
C3 C4 C5 C6 -32.0(2)
C9 C5 C6 C7 -59.10(19)
C4 C5 C6 C7 55.57(19)
C5 C6 C7 C10 171.06(19)
C5 C6 C7 C8 52.88(18)
C5 C6 C7 C3 -58.20(18)
O2 C3 C7 C10 -68.3(2)
C2 C3 C7 C10 51.1(3)
C4 C3 C7 C10 172.15(19)
O2 C3 C7 C6 158.40(16)
C2 C3 C7 C6 -82.2(2)
C4 C3 C7 C6 38.88(19)
O2 C3 C7 C8 53.9(2)
C2 C3 C7 C8 173.27(17)
C4 C3 C7 C8 -65.6(2)
C10 C7 C8 C9 -157.1(2)
C6 C7 C8 C9 -29.7(2)
C3 C7 C8 C9 75.5(2)
C6 C5 C9 C8 40.7(2)
C4 C5 C9 C8 -67.6(2)
C7 C8 C9 C5 -6.4(2)
C1 C2 C13 C14 3.2(3)
C3 C2 C13 C14 -179.1(2)
C2 C13 C14 C15 -0.1(3)
C13 C14 C15 C16 -2.6(3)
C13 C14 C15 C17 178.15(19)
O1 C1 C16 C15 -178.50(19)
C2 C1 C16 C15 1.0(3)
C14 C15 C16 C1 2.2(3)
C17 C15 C16 C1 -178.56(19)
C14 C15 C17 C33 -39.6(3)
C16 C15 C17 C33 141.2(2)
C14 C15 C17 C18 141.0(2)
C16 C15 C17 C18 -38.2(3)
C33 C17 C18 C19 1.7(3)
C15 C17 C18 C19 -179.0(2)
C20 O3 C19 C18 0.3(3)
C20 O3 C19 C21 179.8(2)
C17 C18 C19 O3 -178.6(2)
C17 C18 C19 C21 1.8(3)
O3 C19 C21 C32 175.83(19)
C18 C19 C21 C32 -4.6(3)
O3 C19 C21 C22 -2.8(3)
C18 C19 C21 C22 176.8(2)
C32 C21 C22 O4 136.5(2)
C19 C21 C22 O4 -45.1(3)
C32 C21 C22 C26 18.3(3)
C19 C21 C22 C26 -163.21(19)
C32 C21 C22 C23 -98.4(3)
C19 C21 C22 C23 80.1(2)
O4 C22 C23 C30 6.8(2)
C21 C22 C23 C30 -115.6(2)
C26 C22 C23 C30 120.2(2)
O4 C22 C23 C31 128.7(2)
C21 C22 C23 C31 6.3(3)
C26 C22 C23 C31 -117.9(2)
O4 C22 C23 C24 -115.00(19)
C21 C22 C23 C24 122.60(19)
C26 C22 C23 C24 -1.6(2)
C30 C23 C24 C25 -154.9(2)
C31 C23 C24 C25 86.0(2)
C22 C23 C24 C25 -33.8(2)
C30 C23 C24 C28 -47.5(3)
C31 C23 C24 C28 -166.6(2)
C22 C23 C24 C28 73.6(2)
C28 C24 C25 C26 -58.78(19)
C23 C24 C25 C26 55.9(2)
C24 C25 C26 C29 172.44(19)
C24 C25 C26 C27 53.37(19)
C24 C25 C26 C22 -56.43(19)
O4 C22 C26 C29 -72.2(2)
C21 C22 C26 C29 47.2(3)
C23 C22 C26 C29 169.09(19)
O4 C22 C26 C25 154.75(17)
C21 C22 C26 C25 -85.8(2)
C23 C22 C26 C25 36.1(2)
O4 C22 C26 C27 50.7(2)
C21 C22 C26 C27 170.18(18)
C23 C22 C26 C27 -68.0(2)
C29 C26 C27 C28 -157.2(2)
C25 C26 C27 C28 -30.3(2)
C22 C26 C27 C28 75.0(2)
C25 C24 C28 C27 39.9(2)
C23 C24 C28 C27 -68.5(2)
C26 C27 C28 C24 -5.5(2)
C19 C21 C32 C33 4.2(3)
C22 C21 C32 C33 -177.3(2)
C18 C17 C33 C32 -2.1(3)
C15 C17 C33 C32 178.5(2)
C21 C32 C33 C17 -0.9(3)
